data_1100642
loop_
_publ_author_name
'Elschenbroich, Christoph'
'M\"ockel, Reinhart'
'Vasil'kov, Alexander'
'Metz, Bernhard'
'Harms, Klaus'

_publ_section_title
;
 Chromium Sandwich Complexes of Polycyclic Aromatic Hydrocarbons:
 Triphenylene and Fluoranthene as \h^6^ Ligands
;
_journal_coden_ASTM EJICFO
_journal_issue 10
_journal_name_full 'European Journal of Inorganic Chemistry'
_journal_page_first 1391
_journal_page_last 1401
_journal_paper_doi 10.1002/(sici)1099-0682(199810)1998:10<1391::aid-ejic1391>3.0.co;2-6
_journal_volume 1998
_journal_year 1998
_chemical_formula_sum 'C33.5 H23 Cr I O0.5'
_space_group_IT_number 43
_symmetry_cell_setting orthorhombic
_symmetry_Int_Tables_number 43
_symmetry_space_group_name_Hall 'F 2 -2d'
_symmetry_space_group_name_H-M 'F d d 2'
_cell_angle_alpha 90
_cell_angle_beta 90
_cell_angle_gamma 90
_cell_formula_units_Z 16
_cell_length_a 21.637(1)
_cell_length_b 26.975(2)
_cell_length_c 17.521(1)
_cod_original_formula_sum 'C33.5 H23 Cr1 I1 O0.5'
_cod_database_code 1100642

loop_
_symmetry_equiv_pos_site_id
_symmetry_equiv_pos_as_xyz
1 x,y,z
2 -x,-y,z
3 1/4+x,1/4-y,1/4+z
4 1/4-x,1/4+y,1/4+z
5 x,1/2+y,1/2+z
6 -x,1/2-y,1/2+z
7 1/4+x,-1/4-y,-1/4+z
8 1/4-x,-1/4+y,-1/4+z
9 1/2+x,y,1/2+z
10 1/2-x,-y,1/2+z
11 -1/4+x,1/4-y,-1/4+z
12 -1/4-x,1/4+y,-1/4+z
13 1/2+x,1/2+y,z
14 1/2-x,1/2-y,z
15 -1/4+x,-1/4-y,1/4+z
16 -1/4-x,-1/4+y,1/4+z

loop_
_atom_site_label
_atom_site_type_symbol
_atom_site_fract_x
_atom_site_fract_y
_atom_site_fract_z
I1 I 0.11187(3) 0.33042(2) 0.00817(4)
Cr1 Cr 0.04860(4) 0.24093(3) -0.30421(5)
C1 C -0.0426(3) 0.2097(2) -0.2845(4)
H1 H -0.06950 0.19360 -0.31770
C2 C 0.0032(3) 0.18296(19) -0.2432(4)
H2 H 0.00580 0.14880 -0.24940
C3 C 0.0447(3) 0.2067(2) -0.1936(4)
H3 H 0.07350 0.18810 -0.16670
C4 C 0.0430(3) 0.2589(2) -0.1839(3)
H4 H 0.07140 0.27450 -0.15210
C5 C -0.0023(2) 0.28674(17) -0.2230(3)
C6 C -0.0131(2) 0.34037(17) -0.2291(3)
C7 C 0.0146(3) 0.3808(2) -0.1980(4)
H5 H 0.04770 0.37750 -0.16450
C8 C -0.0085(3) 0.4278(2) -0.2183(4)
H6 H 0.01010 0.45580 -0.19760
C9 C -0.0567(3) 0.4337(2) -0.2666(4)
H7 H -0.07060 0.46550 -0.27800
C10 C -0.0865(3) 0.3921(2) -0.3003(4)
C11 C -0.1369(3) 0.3908(3) -0.3515(4)
H8 H -0.15520 0.42040 -0.36680
C12 C -0.1588(3) 0.3477(3) -0.3786(4)
H9 H -0.19240 0.34850 -0.41160
C13 C -0.1328(3) 0.3006(3) -0.3589(4)
H10 H -0.14830 0.27130 -0.37940
C14 C -0.0846(2) 0.3003(2) -0.3094(3)
C15 C -0.0460(2) 0.26209(19) -0.2729(3)
C16 C -0.0629(2) 0.34604(19) -0.2810(3)
C17 C 0.0502(3) 0.2250(2) -0.4258(3)
H11 H 0.01960 0.21230 -0.45750
C18 C 0.0915(3) 0.1931(2) -0.3860(4)
H12 H 0.08830 0.15900 -0.39250
C19 C 0.1372(3) 0.2123(2) -0.3367(4)
H13 H 0.16330 0.19060 -0.31100
C20 C 0.1441(3) 0.2641(2) -0.3255(4)
H14 H 0.17410 0.27640 -0.29260
C21 C 0.1044(2) 0.29636(17) -0.3654(3)
C22 C 0.1001(2) 0.35095(18) -0.3668(3)
C23 C 0.1340(3) 0.38842(19) -0.3354(3)
H15 H 0.16660 0.38180 -0.30240
C24 C 0.1177(3) 0.4378(2) -0.3545(4)
H16 H 0.14090 0.46360 -0.33410
C25 C 0.0698(3) 0.4488(2) -0.4014(4)
H17 H 0.06030 0.48180 -0.41130
C26 C 0.0335(2) 0.41064(18) -0.4358(3)
C27 C -0.0156(3) 0.4149(2) -0.4871(4)
H18 H -0.02920 0.44610 -0.50190
C28 C -0.0441(3) 0.3732(3) -0.5160(4)
H19 H -0.07650 0.37710 -0.55040
C29 C -0.0254(2) 0.3246(2) -0.4951(4)
H20 H -0.04590 0.29700 -0.51410
C30 C 0.0225(2) 0.31963(17) -0.4471(3)
C31 C 0.0574(2) 0.27731(18) -0.4155(3)
C32 C 0.0514(2) 0.36226(17) -0.4168(3)
C33 C 0.25000 0.25000 -0.1223(11)
O1 O 0.25000 0.25000 -0.1902(12)
C34 C 0.2174(6) 0.2122(6) -0.0833(9)
H21 H 0.24510 0.19510 -0.04940
H22 H 0.20080 0.18910 -0.11960
H23 H 0.18430 0.22670 -0.05430
C34M* C 0.2826(6) 0.2878(6) -0.0833(9)
H21M* H 0.25490 0.30490 -0.04940
H22M* H 0.29920 0.31090 -0.11960
H23M* H 0.31570 0.27330 -0.05430

loop_
_atom_type_symbol
_atom_type_radius_bond
C 0.68
H 0.23
Cr 1.35
I 1.40
O 0.68
